data_4061579
_journal_name_full Organometallics
_journal_paper_doi 10.1021/om050371u
_journal_year 2005
_chemical_formula_sum 'C4 H10 B F N2'
_chemical_formula_weight 115.95
_space_group_IT_number 2
_symmetry_cell_setting triclinic
_symmetry_space_group_name_Hall '-P 1'
_symmetry_space_group_name_H-M 'P -1'
_cell_angle_alpha 110.8025(11)
_cell_angle_beta 95.0122(18)
_cell_angle_gamma 90.6428(17)
_cell_formula_units_Z 8
_cell_length_a 5.53410(10)
_cell_length_b 13.6738(5)
_cell_length_c 19.0172(6)
_cell_measurement_temperature 110(2)
_cell_volume 1338.74(7)
_diffrn_ambient_temperature 110(2)
_exptl_crystal_density_diffrn 1.151
_cod_database_code 4061579

loop_
_symmetry_equiv_pos_as_xyz
'x, y, z'
'-x, -y, -z'

loop_
_atom_site_label
_atom_site_type_symbol
_atom_site_fract_x
_atom_site_fract_y
_atom_site_fract_z
_atom_site_U_iso_or_equiv
_atom_site_adp_type
_atom_site_occupancy
_atom_site_symmetry_multiplicity
_atom_site_calc_flag
_atom_site_refinement_flags
_atom_site_disorder_assembly
_atom_site_disorder_group
N1 N 0.54445(19) 0.43427(9) 0.12594(6) 0.0200(2) Uani 1 1 d . A .
C2 C 0.6427(3) 0.40483(11) 0.05104(8) 0.0258(3) Uani 1 1 d . . .
H2A H 0.5094 0.3784 0.0108 0.039 Uiso 1 1 calc R . .
H2B H 0.7602 0.3503 0.0462 0.039 Uiso 1 1 calc R . .
H2C H 0.7231 0.4665 0.0469 0.039 Uiso 1 1 calc R . .
C3 C 0.3816(3) 0.52352(11) 0.13475(9) 0.0287(3) Uani 1 1 d . . .
H3A H 0.4738 0.5828 0.1309 0.043 Uiso 1 1 calc R . .
H3B H 0.3180 0.5446 0.1842 0.043 Uiso 1 1 calc R . .
H3C H 0.2464 0.5017 0.0948 0.043 Uiso 1 1 calc R . .
C4 C 0.7499(2) 0.46926(12) 0.18705(9) 0.0278(3) Uani 1 1 d . . .
H4A H 0.8640 0.4130 0.1799 0.042 Uiso 1 1 calc R . .
H4B H 0.6865 0.4862 0.2363 0.042 Uiso 1 1 calc R . .
H4C H 0.8338 0.5315 0.1850 0.042 Uiso 1 1 calc R . .
B5 B 0.3878(3) 0.33808(13) 0.13155(10) 0.0250(3) Uani 1 1 d . . .
H5 H 0.2447 0.3202 0.0926 0.040 Uiso 0.645(3) 1 d PR A 1
F6 F 0.3077(2) 0.36544(11) 0.20104(8) 0.0331(4) Uani 0.645(3) 1 d P A 1
H5A H 0.3414 0.3582 0.1843 0.040 Uiso 0.355(3) 1 d PR A 2
F6A F 0.1877(4) 0.3189(2) 0.08559(17) 0.0396(9) Uani 0.355(3) 1 d P A 2
C7 C 0.5562(2) 0.23826(11) 0.11525(9) 0.0260(3) Uani 1 1 d . A .
N8 N 0.6682(2) 0.16520(11) 0.10270(9) 0.0361(3) Uani 1 1 d . . .
N1' N 0.96533(18) 0.06722(9) -0.12189(6) 0.0194(2) Uani 1 1 d . B .
C2' C 1.1141(2) 0.09855(12) -0.04757(8) 0.0260(3) Uani 1 1 d . . .
H2'1 H 1.2019 0.0384 -0.0440 0.039 Uiso 1 1 calc R . .
H2'2 H 1.0076 0.1224 -0.0068 0.039 Uiso 1 1 calc R . .
H2'3 H 1.2307 0.1555 -0.0430 0.039 Uiso 1 1 calc R . .
C3' C 0.7972(2) -0.02327(11) -0.12920(9) 0.0263(3) Uani 1 1 d . . .
H3'1 H 0.8922 -0.0814 -0.1252 0.039 Uiso 1 1 calc R . .
H3'2 H 0.7005 -0.0458 -0.1784 0.039 Uiso 1 1 calc R . .
H3'3 H 0.6888 -0.0018 -0.0888 0.039 Uiso 1 1 calc R . .
C4' C 1.1281(2) 0.03327(12) -0.18375(8) 0.0269(3) Uani 1 1 d . . .
H4'1 H 1.2434 0.0910 -0.1783 0.040 Uiso 1 1 calc R . .
H4'2 H 1.0307 0.0134 -0.2327 0.040 Uiso 1 1 calc R . .
H4'3 H 1.2173 -0.0269 -0.1809 0.040 Uiso 1 1 calc R . .
B5' B 0.8038(3) 0.16153(13) -0.12698(11) 0.0278(4) Uani 1 1 d . . .
H5' H 0.6932 0.1807 -0.0857 0.040 Uiso 0.663(3) 1 d PR B 1
F6' F 0.6709(2) 0.13280(11) -0.19356(8) 0.0352(4) Uani 0.663(3) 1 d P B 1
H5A' H 0.7194 0.1391 -0.1793 0.040 Uiso 0.337(3) 1 d PR B 2
F6A' F 0.6391(5) 0.1833(2) -0.08135(17) 0.0377(9) Uani 0.337(3) 1 d P B 2
C7' C 0.9839(3) 0.26090(13) -0.11555(11) 0.0357(4) Uani 1 1 d . B .
N8' N 1.1056(3) 0.33365(13) -0.10580(12) 0.0552(5) Uani 1 1 d . . .
N1" N 0.45912(18) 0.80990(9) 0.37559(6) 0.0192(2) Uani 1 1 d . C .
C2" C 0.6075(2) 0.85336(11) 0.45007(8) 0.0254(3) Uani 1 1 d . . .
H2"1 H 0.7265 0.8026 0.4542 0.038 Uiso 1 1 calc R . .
H2"2 H 0.5011 0.8673 0.4908 0.038 Uiso 1 1 calc R . .
H2"3 H 0.6925 0.9187 0.4542 0.038 Uiso 1 1 calc R . .
C3" C 0.2903(2) 0.89171(11) 0.36856(9) 0.0268(3) Uani 1 1 d . . .
H3"1 H 0.1857 0.9105 0.4100 0.040 Uiso 1 1 calc R . .
H3"2 H 0.1897 0.8641 0.3201 0.040 Uiso 1 1 calc R . .
H3"3 H 0.3851 0.9540 0.3710 0.040 Uiso 1 1 calc R . .
C4" C 0.6224(2) 0.78464(12) 0.31368(8) 0.0255(3) Uani 1 1 d . . .
H4"1 H 0.7137 0.8483 0.3173 0.038 Uiso 1 1 calc R . .
H4"2 H 0.5249 0.7567 0.2647 0.038 Uiso 1 1 calc R . .
H4"3 H 0.7359 0.7323 0.3184 0.038 Uiso 1 1 calc R . .
B5" B 0.2973(3) 0.70849(12) 0.37021(10) 0.0236(3) Uani 1 1 d . . .
H5" H 0.1829 0.7287 0.4104 0.040 Uiso 0.701(3) 1 d PR C 1
F6" F 0.1683(2) 0.66804(10) 0.30097(7) 0.0325(4) Uani 0.701(3) 1 d P C 1
H5A" H 0.2126 0.6779 0.3180 0.040 Uiso 0.299(3) 1 d PR C 2
F6A" F 0.1315(5) 0.7345(3) 0.41766(18) 0.0357(10) Uani 0.299(3) 1 d P C 2
C7" C 0.4790(2) 0.62339(11) 0.38332(9) 0.0265(3) Uani 1 1 d . C .
N8" N 0.6018(2) 0.56214(11) 0.39386(9) 0.0379(3) Uani 1 1 d . . .
N1# N 1.03861(18) -0.31194(9) -0.37664(6) 0.0194(2) Uani 1 1 d . D .
C2# C 1.1461(2) -0.35646(11) -0.44992(8) 0.0253(3) Uani 1 1 d . . .
H2#1 H 1.2610 -0.3046 -0.4547 0.038 Uiso 1 1 calc R . .
H2#2 H 1.0167 -0.3744 -0.4916 0.038 Uiso 1 1 calc R . .
H2#3 H 1.2313 -0.4196 -0.4517 0.038 Uiso 1 1 calc R . .
C3# C 0.8761(3) -0.39510(11) -0.36871(9) 0.0279(3) Uani 1 1 d . . .
H3#1 H 0.9708 -0.4558 -0.3703 0.042 Uiso 1 1 calc R . .
H3#2 H 0.7460 -0.4163 -0.4103 0.042 Uiso 1 1 calc R . .
H3#3 H 0.8052 -0.3675 -0.3204 0.042 Uiso 1 1 calc R . .
C4# C 1.2358(3) -0.28126(12) -0.31341(9) 0.0299(3) Uani 1 1 d . . .
H4#1 H 1.3248 -0.3431 -0.3142 0.045 Uiso 1 1 calc R . .
H4#2 H 1.1651 -0.2514 -0.2652 0.045 Uiso 1 1 calc R . .
H4#3 H 1.3473 -0.2291 -0.3192 0.045 Uiso 1 1 calc R . .
B5# B 0.8779(3) -0.21445(13) -0.37502(10) 0.0238(3) Uani 1 1 d . . .
H5# H 0.7418 -0.2387 -0.4163 0.040 Uiso 0.695(3) 1 d PR D 1
F6# F 0.7838(2) -0.17336(10) -0.30726(7) 0.0330(4) Uani 0.695(3) 1 d P D 1
H5A# H 0.8222 -0.1828 -0.3234 0.040 Uiso 0.305(3) 1 d PR D 2
F6A# F 0.6869(5) -0.2444(3) -0.4230(2) 0.0406(10) Uani 0.305(3) 1 d P D 2
C7# C 1.0479(2) -0.12773(11) -0.38903(9) 0.0270(3) Uani 1 1 d . D .
N8# N 1.1612(2) -0.06482(11) -0.39995(9) 0.0384(3) Uani 1 1 d . . .

loop_
_atom_site_aniso_label
_atom_site_aniso_U_11
_atom_site_aniso_U_22
_atom_site_aniso_U_33
_atom_site_aniso_U_23
_atom_site_aniso_U_13
_atom_site_aniso_U_12
N1 0.0186(5) 0.0189(6) 0.0231(6) 0.0078(5) 0.0040(4) 0.0031(4)
C2 0.0298(7) 0.0238(7) 0.0258(7) 0.0102(6) 0.0072(5) 0.0027(5)
C3 0.0267(7) 0.0212(7) 0.0396(9) 0.0116(6) 0.0071(6) 0.0066(5)
C4 0.0243(7) 0.0280(8) 0.0284(8) 0.0080(6) -0.0020(5) -0.0030(5)
B5 0.0207(7) 0.0245(8) 0.0326(9) 0.0131(7) 0.0048(6) 0.0006(6)
F6 0.0345(8) 0.0368(9) 0.0333(8) 0.0162(6) 0.0148(6) 0.0035(6)
F6A 0.0275(14) 0.0354(16) 0.0519(18) 0.0126(13) -0.0037(11) -0.0008(10)
C7 0.0250(7) 0.0243(8) 0.0318(8) 0.0140(6) 0.0022(5) -0.0025(5)
N8 0.0359(7) 0.0274(7) 0.0500(9) 0.0195(6) 0.0064(6) 0.0044(5)
N1' 0.0183(5) 0.0187(6) 0.0216(6) 0.0077(5) 0.0020(4) -0.0001(4)
C2' 0.0279(7) 0.0253(7) 0.0241(7) 0.0094(6) -0.0022(5) -0.0010(5)
C3' 0.0237(7) 0.0221(7) 0.0347(8) 0.0125(6) 0.0023(5) -0.0036(5)
C4' 0.0250(7) 0.0281(8) 0.0274(8) 0.0086(6) 0.0078(5) 0.0013(5)
B5' 0.0219(8) 0.0261(9) 0.0406(10) 0.0182(8) 0.0034(6) 0.0029(6)
F6' 0.0283(7) 0.0447(9) 0.0374(8) 0.0227(7) -0.0057(5) 0.0001(5)
F6A' 0.0302(15) 0.0322(16) 0.0497(19) 0.0110(13) 0.0142(12) 0.0063(10)
C7' 0.0292(8) 0.0279(8) 0.0578(11) 0.0247(8) 0.0041(7) 0.0056(6)
N8' 0.0418(9) 0.0360(9) 0.0991(15) 0.0395(10) 0.0014(8) -0.0019(7)
N1" 0.0176(5) 0.0198(6) 0.0223(6) 0.0098(5) 0.0031(4) 0.0035(4)
C2" 0.0280(7) 0.0225(7) 0.0250(7) 0.0087(6) -0.0019(5) -0.0008(5)
C3" 0.0244(7) 0.0236(7) 0.0366(8) 0.0151(6) 0.0050(6) 0.0080(5)
C4" 0.0240(7) 0.0283(8) 0.0277(7) 0.0128(6) 0.0084(5) 0.0043(5)
B5" 0.0195(7) 0.0216(8) 0.0310(8) 0.0105(7) 0.0039(6) 0.0005(5)
F6" 0.0267(7) 0.0329(8) 0.0336(8) 0.0080(6) -0.0029(5) -0.0021(5)
F6A" 0.0325(17) 0.0393(19) 0.0411(19) 0.0187(15) 0.0150(13) 0.0066(12)
C7" 0.0264(7) 0.0209(7) 0.0342(8) 0.0117(6) 0.0053(5) -0.0015(5)
N8" 0.0362(7) 0.0264(7) 0.0562(10) 0.0207(7) 0.0052(6) 0.0033(5)
N1# 0.0180(5) 0.0192(6) 0.0223(6) 0.0089(5) 0.0025(4) -0.0005(4)
C2# 0.0279(7) 0.0232(7) 0.0273(7) 0.0103(6) 0.0096(5) 0.0040(5)
C3# 0.0280(7) 0.0234(7) 0.0370(8) 0.0151(6) 0.0094(6) -0.0016(5)
C4# 0.0290(7) 0.0317(8) 0.0293(8) 0.0131(7) -0.0044(6) 0.0008(6)
B5# 0.0202(7) 0.0211(8) 0.0311(9) 0.0098(7) 0.0054(6) 0.0024(5)
F6# 0.0326(7) 0.0297(7) 0.0352(8) 0.0073(6) 0.0139(5) 0.0033(5)
F6A# 0.0301(17) 0.047(2) 0.049(2) 0.0247(16) -0.0061(13) -0.0009(13)
C7# 0.0260(7) 0.0220(7) 0.0340(8) 0.0106(6) 0.0058(5) 0.0052(5)
N8# 0.0400(8) 0.0260(7) 0.0545(9) 0.0185(7) 0.0140(6) 0.0037(5)

loop_
_geom_bond_atom_site_label_1
_geom_bond_atom_site_label_2
_geom_bond_distance
_geom_bond_site_symmetry_2
_geom_bond_publ_flag
N1 C2 1.4897(17) . ?
N1 C4 1.4946(17) . ?
N1 C3 1.4951(17) . ?
N1 B5 1.6074(18) . ?
C2 H2A 0.9800 . ?
C2 H2B 0.9800 . ?
C2 H2C 0.9800 . ?
C3 H3A 0.9800 . ?
C3 H3B 0.9800 . ?
C3 H3C 0.9800 . ?
C4 H4A 0.9800 . ?
C4 H4B 0.9800 . ?
C4 H4C 0.9800 . ?
B5 F6A 1.312(3) . ?
B5 F6 1.356(2) . ?
B5 C7 1.614(2) . ?
B5 H5 1.0000 . ?
B5 H5A 0.9999 . ?
F6 H5A 0.3659 . ?
F6A H5 0.3292 . ?
C7 N8 1.1442(19) . ?
N1' C4' 1.4890(17) . ?
N1' C2' 1.4892(17) . ?
N1' C3' 1.4987(16) . ?
N1' B5' 1.6033(19) . ?
C2' H2'1 0.9800 . ?
C2' H2'2 0.9800 . ?
C2' H2'3 0.9800 . ?
C3' H3'1 0.9800 . ?
C3' H3'2 0.9800 . ?
C3' H3'3 0.9800 . ?
C4' H4'1 0.9800 . ?
C4' H4'2 0.9800 . ?
C4' H4'3 0.9800 . ?
B5' F6A' 1.278(3) . ?
B5' F6' 1.333(2) . ?
B5' C7' 1.615(2) . ?
B5' H5' 1.0000 . ?
B5' H5A' 0.9998 . ?
F6' H5A' 0.3516 . ?
F6A' H5' 0.3165 . ?
C7' N8' 1.144(2) . ?
N1" C2" 1.4906(17) . ?
N1" C4" 1.4920(17) . ?
N1" C3" 1.5001(16) . ?
N1" B5" 1.6094(18) . ?
C2" H2"1 0.9800 . ?
C2" H2"2 0.9800 . ?
C2" H2"3 0.9800 . ?
C3" H3"1 0.9800 . ?
C3" H3"2 0.9800 . ?
C3" H3"3 0.9800 . ?
C4" H4"1 0.9800 . ?
C4" H4"2 0.9800 . ?
C4" H4"3 0.9800 . ?
B5" F6A" 1.307(3) . ?
B5" F6" 1.364(2) . ?
B5" C7" 1.617(2) . ?
B5" H5" 1.0000 . ?
B5" H5A" 0.9998 . ?
F6" H5A" 0.3710 . ?
F6A" H5" 0.3254 . ?
C7" N8" 1.1455(19) . ?
N1# C4# 1.4882(17) . ?
N1# C2# 1.4889(17) . ?
N1# C3# 1.4991(16) . ?
N1# B5# 1.6037(19) . ?
C2# H2#1 0.9800 . ?
C2# H2#2 0.9800 . ?
C2# H2#3 0.9800 . ?
C3# H3#1 0.9800 . ?
C3# H3#2 0.9800 . ?
C3# H3#3 0.9800 . ?
C4# H4#1 0.9800 . ?
C4# H4#2 0.9800 . ?
C4# H4#3 0.9800 . ?
B5# F6A# 1.294(3) . ?
B5# F6# 1.363(2) . ?
B5# C7# 1.614(2) . ?
B5# H5# 1.0000 . ?
B5# H5A# 0.9998 . ?
F6# H5A# 0.3742 . ?
F6A# H5# 0.3164 . ?
C7# N8# 1.146(2) . ?
